data_1519107
loop_
_publ_author_name
'Sergii V. Radio'
'Nadija I. Gumerova'
'Vyacheslav N. Baumer'

_publ_section_title
;
 Crystal Structure of Sodium-Strontium Paratungstate B,
 Na6Sr2[W12O40(OH)2].24H2O.
;
_journal_name_full 'Journal of Structural Chemistry'
_journal_page_first 97
_journal_page_last 103
_journal_volume 54
_journal_year 2013
_chemical_formula_moiety '6Na, 2Sr, [WO40(OH)2], 24(H2O)'
_chemical_formula_sum 'H50 Na6 O66 Sr2 W12'
_chemical_formula_weight 3625.78
_space_group_IT_number 14
_symmetry_cell_setting monoclinic
_symmetry_space_group_name_Hall '-P 2yn'
_symmetry_space_group_name_H-M 'P 1 21/n 1'
_atom_sites_solution_hydrogens geom
_atom_sites_solution_primary direct
_atom_sites_solution_secondary difmap
_cell_angle_alpha 90
_cell_angle_beta 93.440(2)
_cell_angle_gamma 90
_cell_formula_units_Z 2
_cell_length_a 12.5435(3)
_cell_length_b 12.1544(3)
_cell_length_c 18.8080(4)
_cell_measurement_temperature 293(2)
_cell_volume 2862.28(12)
_computing_structure_refinement 'SHELXL-97 (Sheldrick, 2008)'
_computing_structure_solution 'SHELXS-97 (Sheldrick, 2008)'
_diffrn_ambient_temperature 293(2)
_diffrn_measured_fraction_theta_full 0.985
_diffrn_measured_fraction_theta_max 0.9
_diffrn_measurement_device_type 'Xcalibur-3 (Oxford Diffraction Ltd.)'
_diffrn_measurement_method \w/\q-scans
_diffrn_radiation_monochromator graphite
_diffrn_radiation_type MoK\a
_diffrn_radiation_wavelength 0.71073
_diffrn_reflns_av_R_equivalents 0.0555
_diffrn_reflns_av_unetI/netI 0.0652
_diffrn_reflns_limit_h_max 18
_diffrn_reflns_limit_h_min -17
_diffrn_reflns_limit_k_max 17
_diffrn_reflns_limit_k_min -17
_diffrn_reflns_limit_l_max 27
_diffrn_reflns_limit_l_min -27
_diffrn_reflns_number 31652
_diffrn_reflns_theta_full 30
_diffrn_reflns_theta_max 32.54
_diffrn_reflns_theta_min 3.25
_exptl_absorpt_coefficient_mu 26.026
_exptl_absorpt_correction_T_max 0.1117
_exptl_absorpt_correction_T_min 0.0396
_exptl_absorpt_correction_type multi-scan
_exptl_crystal_colour colourless
_exptl_crystal_density_diffrn 4.207
_exptl_crystal_density_method 'not measured'
_exptl_crystal_description prism
_exptl_crystal_F_000 3216
_exptl_crystal_size_max 0.35
_exptl_crystal_size_mid 0.25
_exptl_crystal_size_min 0.15
_refine_diff_density_max 1.879
_refine_diff_density_min -1.811
_refine_diff_density_rms 0.336
_refine_ls_extinction_coef 0.000604(7)
_refine_ls_extinction_method SHELXL
_refine_ls_goodness_of_fit_ref 0.979
_refine_ls_hydrogen_treatment mixed
_refine_ls_matrix_type full
_refine_ls_number_parameters 389
_refine_ls_number_reflns 9354
_refine_ls_number_restraints 0
_refine_ls_restrained_S_all 0.979
_refine_ls_R_factor_all 0.0469
_refine_ls_R_factor_gt 0.0274
_refine_ls_shift/su_max 0.006
_refine_ls_shift/su_mean 0
_refine_ls_structure_factor_coef Fsqd
_refine_ls_weighting_details 'calc w=1/[\s^2^(Fo^2^)+(0.0030P)^2^+0.0000P] where P=(Fo^2^+2Fc^2^)/3'
_refine_ls_weighting_scheme calc
_refine_ls_wR_factor_ref 0.0446
_reflns_number_gt 6913
_reflns_number_total 9354
_reflns_threshold_expression >2sigma(I)
_cod_data_source_file JSC-2013-54-97-103.cif
_cod_data_source_block d7_icsd
_cod_depositor_comments
;
The following automatic conversions were performed:

'_symmetry_cell_setting' value 'Monoclinic' changed to 'monoclinic'
according to the built-in table from CIF Core dictionary named
'cif_core.dic' version 2.4.1 from 2010-06-29.

Automatic conversion script
Id: cif_fix_values 3105 2015-03-04 15:46:00Z robertas 
;
_cod_original_sg_symbol_H-M 'P 21/n'
_cod_database_code 1519107

loop_
_symmetry_equiv_pos_as_xyz
'x, y, z'
'-x+1/2, y+1/2, -z+1/2'
'-x, -y, -z'
'x-1/2, -y-1/2, z-1/2'

loop_
_atom_site_label
_atom_site_fract_x
_atom_site_fract_y
_atom_site_fract_z
_atom_site_U_iso_or_equiv
_atom_site_adp_type
_atom_site_calc_flag
_atom_site_refinement_flags
_atom_site_occupancy
_atom_site_disorder_assembly
_atom_site_disorder_group
_atom_site_type_symbol
W1 0.397695(13) 0.259038(15) 0.430812(10) 0.00806(4) Uani d . 1 . . W
W2 0.526569(13) 0.054770(15) 0.356395(10) 0.00682(4) Uani d . 1 . . W
W3 0.814493(13) 0.071897(16) 0.396620(10) 0.00901(4) Uani d . 1 . . W
W4 0.294208(13) 0.004939(15) 0.429221(10) 0.00721(4) Uani d . 1 . . W
W5 0.687139(13) 0.266568(15) 0.477188(10) 0.00855(4) Uani d . 1 . . W
W6 0.710292(14) -0.175044(15) 0.400817(10) 0.00868(4) Uani d . 1 . . W
Sr1 0.67599(3) -0.12961(4) 0.20827(3) 0.01409(10) Uani d . 1 . . Sr
Na1 0.98278(16) 0.15062(19) 0.54277(13) 0.0294(6) Uani d . 1 . . Na
Na2 0.59182(17) 0.15476(18) 0.16983(12) 0.0248(5) Uani d . 1 . . Na
Na3 0.62121(19) 0.4419(2) 0.65123(14) 0.0353(7) Uani d . 1 . . Na
O1 0.4629(3) 0.2116(3) 0.34993(18) 0.0126(7) Uani d . 1 . . O
O2 0.5395(2) 0.2944(3) 0.47300(18) 0.0125(8) Uani d . 1 . . O
O3 0.2770(2) 0.1728(3) 0.41008(17) 0.0115(7) Uani d . 1 . . O
O4 0.3587(2) 0.2553(3) 0.53080(18) 0.0124(7) Uani d . 1 . . O
O5 0.4517(2) 0.0865(3) 0.45884(17) 0.0088(7) Uani d . 1 . . O
O6 0.3530(3) 0.3892(3) 0.40781(19) 0.0174(8) Uani d . 1 . . O
O7 0.5586(2) 0.0438(3) 0.26900(18) 0.0147(8) Uani d . 1 . . O
O8 0.5628(2) -0.0757(3) 0.39218(17) 0.0101(7) Uani d . 1 . . O
O9 0.6481(2) 0.1312(3) 0.39799(18) 0.0103(7) Uani d . 1 . . O
O10 0.3746(2) 0.0136(3) 0.34471(16) 0.0100(7) Uani d . 1 . . O
O11 0.7427(2) -0.0451(3) 0.47677(17) 0.0088(7) Uani d . 1 . . O
O12 0.8404(3) 0.1608(3) 0.32625(19) 0.0170(8) Uani d . 1 . . O
O13 0.7558(2) -0.0481(3) 0.34281(18) 0.0118(7) Uani d . 1 . . O
O14 0.8151(2) 0.1754(3) 0.47336(19) 0.0133(8) Uani d . 1 . . O
O15 0.9403(2) 0.0171(3) 0.4215(2) 0.0183(9) Uani d . 1 . . O
O16 0.3508(2) -0.1259(3) 0.45566(17) 0.0104(7) Uani d . 1 . . O
O17 0.1703(2) -0.0286(3) 0.3893(2) 0.0192(9) Uani d . 1 . . O
O18 0.7277(2) 0.3455(3) 0.55186(18) 0.0154(8) Uani d . 1 . . O
O19 0.7207(2) 0.3513(3) 0.40715(19) 0.0150(8) Uani d . 1 . . O
O20 0.6578(3) -0.2404(3) 0.32319(18) 0.0148(8) Uani d . 1 . . O
O21 0.8379(2) -0.2308(3) 0.41448(19) 0.0169(8) Uani d . 1 . . O
O22 0.7733(3) 0.0478(3) 0.1928(2) 0.0317(11) Uani d . 1 . . O
O23 0.4721(3) -0.1718(4) 0.1972(2) 0.0322(11) Uani d . 1 . . O
O24 0.5721(3) -0.0141(4) 0.1015(2) 0.0340(11) Uani d . 1 . . O
O25 0.8847(3) -0.1907(3) 0.2435(2) 0.0261(10) Uani d . 1 . . O
O26 0.9223(3) 0.2775(4) 0.6271(2) 0.0347(12) Uani d . 1 . . O
O27 1.0666(3) 0.2062(4) 0.4270(3) 0.0436(14) Uani d . 1 . . O
O28 0.5890(5) 0.2556(4) 0.6728(3) 0.0515(15) Uani d . 1 . . O
O29 0.7857(3) 0.5103(5) 0.7087(2) 0.0461(14) Uani d . 1 . . O
O30 0.4422(3) 0.4569(3) 0.5960(3) 0.0352(12) Uani d . 1 . . O
O31 0.5296(4) 0.4906(5) 0.7645(3) 0.0513(15) Uani d . 1 . . O
O32 0.8570(4) 0.5443(5) 0.5304(3) 0.0536(16) Uani d . 1 . . O
O33 0.3043(4) 0.2857(5) 0.2401(3) 0.0719(19) Uani d . 1 . . O

loop_
_atom_site_aniso_label
_atom_site_aniso_U_11
_atom_site_aniso_U_22
_atom_site_aniso_U_33
_atom_site_aniso_U_12
_atom_site_aniso_U_13
_atom_site_aniso_U_23
W1 0.00912(7) 0.00839(8) 0.00688(8) 0.00156(6) 0.00226(6) 0.00124(7)
W2 0.00756(7) 0.00937(8) 0.00376(8) 0.00027(6) 0.00234(6) -0.00003(7)
W3 0.00829(7) 0.01099(8) 0.00814(9) -0.00030(6) 0.00378(6) 0.00025(7)
W4 0.00690(7) 0.01022(8) 0.00465(8) -0.00037(6) 0.00167(6) 0.00017(7)
W5 0.00888(7) 0.00964(8) 0.00732(9) -0.00058(6) 0.00209(6) -0.00020(7)
W6 0.01086(7) 0.00939(8) 0.00621(8) 0.00118(6) 0.00401(6) -0.00040(7)
Sr1 0.0184(2) 0.0142(2) 0.0100(2) 0.00021(17) 0.00401(17) 0.00136(18)
Na1 0.0280(11) 0.0277(13) 0.0312(14) 0.0082(9) -0.0095(10) -0.0022(11)
Na2 0.0305(11) 0.0255(12) 0.0188(12) -0.0011(9) 0.0050(9) 0.0091(10)
Na3 0.0410(13) 0.0250(13) 0.0393(16) -0.0094(10) -0.0034(11) 0.0075(12)
O1 0.0186(15) 0.0122(16) 0.0073(16) 0.0005(13) 0.0025(13) 0.0013(14)
O2 0.0114(14) 0.0143(17) 0.0122(17) 0.0008(12) 0.0033(13) -0.0042(14)
O3 0.0082(13) 0.0185(17) 0.0082(16) 0.0035(12) 0.0030(12) 0.0058(14)
O4 0.0205(15) 0.0091(16) 0.0074(16) -0.0029(13) 0.0009(13) -0.0021(14)
O5 0.0082(13) 0.0109(15) 0.0072(16) 0.0015(11) 0.0000(11) -0.0020(13)
O6 0.0213(16) 0.0183(18) 0.0129(18) 0.0078(14) 0.0030(14) -0.0014(15)
O7 0.0167(15) 0.0159(17) 0.0117(18) 0.0026(13) 0.0026(13) 0.0016(15)
O8 0.0102(13) 0.0117(16) 0.0084(16) 0.0004(12) -0.0005(12) 0.0021(14)
O9 0.0073(13) 0.0102(15) 0.0134(17) 0.0016(12) 0.0012(12) -0.0045(14)
O10 0.0134(14) 0.0151(16) 0.0011(14) -0.0013(12) -0.0024(12) 0.0004(13)
O11 0.0117(13) 0.0079(15) 0.0072(16) 0.0012(12) 0.0039(12) -0.0015(13)
O12 0.0164(15) 0.0177(18) 0.0172(19) -0.0021(13) 0.0055(14) 0.0059(16)
O13 0.0158(14) 0.0113(16) 0.0087(16) 0.0014(12) 0.0031(13) -0.0015(14)
O14 0.0121(14) 0.0100(16) 0.0178(18) -0.0006(12) -0.0007(13) -0.0005(15)
O15 0.0092(14) 0.024(2) 0.022(2) -0.0002(13) 0.0052(13) 0.0024(17)
O16 0.0149(14) 0.0107(16) 0.0056(16) -0.0010(12) 0.0014(12) -0.0059(13)
O17 0.0088(14) 0.027(2) 0.021(2) 0.0014(14) -0.0029(14) -0.0039(17)
O18 0.0173(15) 0.0161(18) 0.0131(18) -0.0075(13) 0.0044(14) -0.0066(15)
O19 0.0146(15) 0.0189(18) 0.0120(17) 0.0036(13) 0.0043(13) 0.0043(15)
O20 0.0230(16) 0.0107(16) 0.0108(17) -0.0036(13) 0.0023(14) -0.0007(14)
O21 0.0132(14) 0.0246(19) 0.0131(18) 0.0074(14) 0.0040(13) -0.0019(16)
O22 0.041(2) 0.022(2) 0.032(3) -0.0109(18) 0.0053(19) 0.002(2)
O23 0.0279(19) 0.034(2) 0.035(3) -0.0053(17) 0.0041(18) 0.001(2)
O24 0.030(2) 0.050(3) 0.023(2) 0.0067(19) 0.0089(18) 0.008(2)
O25 0.0248(18) 0.032(2) 0.022(2) 0.0055(16) 0.0036(16) -0.0082(19)
O26 0.0204(18) 0.045(3) 0.039(3) 0.0003(18) 0.0001(18) -0.005(2)
O27 0.025(2) 0.051(3) 0.055(3) 0.0139(19) 0.001(2) 0.006(3)
O28 0.086(4) 0.031(3) 0.040(3) -0.001(3) 0.024(3) -0.001(2)
O29 0.045(2) 0.069(4) 0.023(2) 0.004(2) -0.013(2) 0.000(3)
O30 0.044(2) 0.024(2) 0.036(3) 0.0038(18) -0.008(2) -0.009(2)
O31 0.045(3) 0.077(4) 0.032(3) -0.004(3) 0.008(2) -0.003(3)
O32 0.037(2) 0.071(4) 0.053(3) 0.006(2) 0.012(2) -0.016(3)
O33 0.070(3) 0.093(5) 0.049(4) 0.030(3) -0.023(3) -0.019(3)

loop_
_atom_type_symbol
_atom_type_description
_atom_type_scat_dispersion_real
_atom_type_scat_dispersion_imag
_atom_type_scat_source
O O 0.0106 0.006 'International Tables Vol C Tables 4.2.6.8 and 6.1.1.4'
H H 0 0 'International Tables Vol C Tables 4.2.6.8 and 6.1.1.4'
Sr Sr -1.5307 3.2498 'International Tables Vol C Tables 4.2.6.8 and 6.1.1.4'
W W -0.849 6.8722 'International Tables Vol C Tables 4.2.6.8 and 6.1.1.4'
Na Na 0.0362 0.0249 'International Tables Vol C Tables 4.2.6.8 and 6.1.1.4'

loop_
_geom_angle_atom_site_label_1
_geom_angle_atom_site_label_2
_geom_angle_atom_site_label_3
_geom_angle
_geom_angle_site_symmetry_1
_geom_angle_site_symmetry_3
O6 W1 O1 103.38(16) . .
O6 W1 O3 102.44(15) . .
O1 W1 O3 92.62(14) . .
O6 W1 O2 100.06(15) . .
O1 W1 O2 88.08(14) . .
O3 W1 O2 156.67(14) . .
O6 W1 O4 99.47(15) . .
O1 W1 O4 156.73(14) . .
O3 W1 O4 86.68(14) . .
O2 W1 O4 83.63(14) . .
O6 W1 O5 178.17(13) . .
O1 W1 O5 76.27(13) . .
O3 W1 O5 75.81(12) . .
O2 W1 O5 81.73(12) . .
O4 W1 O5 81.03(13) . .
O7 W2 O8 102.95(16) . .
O7 W2 O9 101.68(15) . .
O8 W2 O9 95.72(13) . .
O7 W2 O10 98.83(14) . .
O8 W2 O10 92.25(13) . .
O9 W2 O10 155.69(14) . .
O7 W2 O1 97.30(15) . .
O8 W2 O1 159.58(15) . .
O9 W2 O1 82.64(13) . .
O10 W2 O1 81.93(13) . .
O7 W2 O5 167.09(13) . .
O8 W2 O5 86.46(14) . .
O9 W2 O5 85.93(13) . .
O10 W2 O5 71.66(12) . .
O1 W2 O5 73.12(13) . .
O15 W3 O12 103.40(16) . .
O15 W3 O13 99.49(15) . .
O12 W3 O13 98.88(15) . .
O15 W3 O14 94.92(15) . .
O12 W3 O14 99.87(16) . .
O13 W3 O14 152.95(14) . .
O15 W3 O9 163.33(15) . .
O12 W3 O9 91.45(14) . .
O13 W3 O9 85.44(12) . .
O14 W3 O9 74.79(12) . .
O15 W3 O11 88.36(14) . .
O12 W3 O11 167.14(12) . .
O13 W3 O11 73.70(13) . .
O14 W3 O11 84.02(13) . .
O9 W3 O11 77.68(11) . .
O15 W3 Na1 53.28(13) . .
O12 W3 Na1 107.11(11) . .
O13 W3 Na1 145.66(10) . .
O14 W3 Na1 41.64(9) . .
O9 W3 Na1 115.31(9) . .
O11 W3 Na1 83.99(8) . .
O17 W4 O16 103.90(15) . .
O17 W4 O11 101.51(15) . 3_656
O16 W4 O11 94.79(14) . 3_656
O17 W4 O10 98.90(15) . .
O16 W4 O10 93.35(14) . .
O11 W4 O10 155.48(13) 3_656 .
O17 W4 O3 94.30(15) . .
O16 W4 O3 161.71(12) . .
O11 W4 O3 83.20(13) 3_656 .
O10 W4 O3 81.85(13) . .
O17 W4 O5 164.11(15) . .
O16 W4 O5 89.71(12) . .
O11 W4 O5 85.21(12) 3_656 .
O10 W4 O5 71.73(12) . .
O3 W4 O5 72.01(11) . .
O19 W5 O18 102.16(16) . .
O19 W5 O2 98.28(15) . .
O18 W5 O2 99.96(15) . .
O19 W5 O14 94.07(15) . .
O18 W5 O14 98.09(14) . .
O2 W5 O14 155.41(14) . .
O19 W5 O16 164.91(14) . 3_656
O18 W5 O16 91.60(14) . 3_656
O2 W5 O16 85.24(13) . 3_656
O14 W5 O16 77.68(13) . 3_656
O19 W5 O9 89.11(14) . .
O18 W5 O9 166.27(14) . .
O2 W5 O9 85.95(12) . .
O14 W5 O9 73.02(12) . .
O16 W5 O9 76.46(12) 3_656 .
O21 W6 O20 104.00(16) . .
O21 W6 O4 98.91(16) . 3_656
O20 W6 O4 99.78(15) . 3_656
O21 W6 O13 95.22(15) . .
O20 W6 O13 90.04(14) . .
O4 W6 O13 160.25(14) 3_656 .
O21 W6 O11 92.98(14) . .
O20 W6 O11 158.59(13) . .
O4 W6 O11 90.19(13) 3_656 .
O13 W6 O11 75.30(13) . .
O21 W6 O8 169.08(14) . .
O20 W6 O8 85.15(14) . .
O4 W6 O8 85.14(13) 3_656 .
O13 W6 O8 78.61(12) . .
O11 W6 O8 76.80(11) . .
O21 W6 Na2 34.12(12) . 2_645
O20 W6 Na2 70.16(11) . 2_645
O4 W6 Na2 108.46(11) 3_656 2_645
O13 W6 Na2 90.96(10) . 2_645
O11 W6 Na2 124.58(8) . 2_645
O8 W6 Na2 153.26(9) . 2_645
O21 W6 Sr1 104.88(12) . .
O20 W6 Sr1 39.65(11) . .
O4 W6 Sr1 136.68(9) 3_656 .
O13 W6 Sr1 50.41(9) . .
O11 W6 Sr1 123.51(9) . .
O8 W6 Sr1 78.26(9) . .
Na2 W6 Sr1 76.18(4) 2_645 .
O22 Sr1 O20 128.16(12) . .
O22 Sr1 O19 73.14(13) . 2_645
O20 Sr1 O19 136.75(11) . 2_645
O22 Sr1 O23 130.05(14) . .
O20 Sr1 O23 80.08(12) . .
O19 Sr1 O23 116.81(12) 2_645 .
O22 Sr1 O12 146.72(13) . 2_645
O20 Sr1 O12 71.98(11) . 2_645
O19 Sr1 O12 75.14(11) 2_645 2_645
O23 Sr1 O12 74.23(12) . 2_645
O22 Sr1 O24 71.63(13) . .
O20 Sr1 O24 146.07(12) . .
O19 Sr1 O24 70.77(11) 2_645 .
O23 Sr1 O24 67.51(13) . .
O12 Sr1 O24 106.90(12) 2_645 .
O22 Sr1 O25 78.33(13) . .
O20 Sr1 O25 77.77(12) . .
O19 Sr1 O25 70.38(11) 2_645 .
O23 Sr1 O25 151.41(13) . .
O12 Sr1 O25 81.84(11) 2_645 .
O24 Sr1 O25 136.15(13) . .
O22 Sr1 O13 69.80(12) . .
O20 Sr1 O13 58.55(10) . .
O19 Sr1 O13 127.35(9) 2_645 .
O23 Sr1 O13 115.57(12) . .
O12 Sr1 O13 125.07(10) 2_645 .
O24 Sr1 O13 127.23(12) . .
O25 Sr1 O13 66.57(10) . .
O22 Sr1 O7 71.12(12) . .
O20 Sr1 O7 88.65(10) . .
O19 Sr1 O7 134.04(10) 2_645 .
O23 Sr1 O7 69.46(12) . .
O12 Sr1 O7 141.25(10) 2_645 .
O24 Sr1 O7 71.20(12) . .
O25 Sr1 O7 127.42(10) . .
O13 Sr1 O7 63.14(9) . .
O22 Sr1 W6 102.43(10) . .
O20 Sr1 W6 25.86(7) . .
O19 Sr1 W6 140.88(7) 2_645 .
O23 Sr1 W6 96.09(10) . .
O12 Sr1 W6 95.78(8) 2_645 .
O24 Sr1 W6 146.20(9) . .
O25 Sr1 W6 70.68(9) . .
O13 Sr1 W6 32.70(7) . .
O7 Sr1 W6 75.40(7) . .
O22 Sr1 Na2 45.80(10) . .
O20 Sr1 Na2 128.32(9) . .
O19 Sr1 Na2 94.09(8) 2_645 .
O23 Sr1 Na2 84.27(10) . .
O12 Sr1 Na2 147.61(8) 2_645 .
O24 Sr1 Na2 41.34(10) . .
O25 Sr1 Na2 123.84(9) . .
O13 Sr1 Na2 85.92(7) . .
O7 Sr1 Na2 39.96(8) . .
W6 Sr1 Na2 110.59(4) . .
O22 Sr1 Na2 104.99(10) . 2_645
O20 Sr1 Na2 49.16(8) . 2_645
O19 Sr1 Na2 91.95(8) 2_645 2_645
O23 Sr1 Na2 122.31(10) . 2_645
O12 Sr1 Na2 66.19(8) 2_645 2_645
O24 Sr1 Na2 162.69(10) . 2_645
O25 Sr1 Na2 30.35(9) . 2_645
O13 Sr1 Na2 64.04(7) . 2_645
O7 Sr1 Na2 124.55(7) . 2_645
W6 Sr1 Na2 50.77(3) . 2_645
Na2 Sr1 Na2 145.79(4) . 2_645
O15 Na1 O26 121.26(18) 3_756 .
O15 Na1 O14 126.33(15) 3_756 .
O26 Na1 O14 88.69(14) . .
O15 Na1 O21 84.31(13) 3_756 3_756
O26 Na1 O21 81.45(14) . 3_756
O14 Na1 O21 147.79(15) . 3_756
O15 Na1 O27 106.89(16) 3_756 .
O26 Na1 O27 124.11(19) . .
O14 Na1 O27 84.07(14) . .
O21 Na1 O27 76.54(14) 3_756 .
O15 Na1 O17 71.88(13) 3_756 3_656
O26 Na1 O17 77.48(15) . 3_656
O14 Na1 O17 73.42(12) . 3_656
O21 Na1 O17 132.78(14) 3_756 3_656
O27 Na1 O17 148.82(15) . 3_656
O15 Na1 O15 77.62(14) 3_756 .
O26 Na1 O15 149.56(14) . .
O14 Na1 O15 61.40(12) . .
O21 Na1 O15 126.68(14) 3_756 .
O27 Na1 O15 62.13(14) . .
O17 Na1 O15 87.87(12) 3_656 .
O15 Na1 W3 101.93(11) 3_756 .
O26 Na1 W3 120.11(11) . .
O14 Na1 W3 31.61(9) . .
O21 Na1 W3 146.71(13) 3_756 .
O27 Na1 W3 70.33(11) . .
O17 Na1 W3 79.36(8) 3_656 .
O15 Na1 W3 29.79(7) . .
O15 Na1 Na2 104.49(11) 3_756 4_666
O26 Na1 Na2 41.15(10) . 4_666
O14 Na1 Na2 124.19(12) . 4_666
O21 Na1 Na2 40.36(9) 3_756 4_666
O27 Na1 Na2 103.51(14) . 4_666
O17 Na1 Na2 106.93(11) 3_656 4_666
O15 Na1 Na2 165.04(12) . 4_666
W3 Na1 Na2 153.50(8) . 4_666
O15 Na1 Na1 43.15(10) 3_756 3_756
O26 Na1 Na1 154.74(17) . 3_756
O14 Na1 Na1 90.46(11) . 3_756
O21 Na1 Na1 111.15(12) 3_756 3_756
O27 Na1 Na1 80.86(14) . 3_756
O17 Na1 Na1 78.10(11) 3_656 3_756
O15 Na1 Na1 34.47(8) . 3_756
W3 Na1 Na1 60.80(5) . 3_756
Na2 Na1 Na1 145.23(9) 4_666 3_756
O21 Na2 O7 167.04(14) 2_655 .
O21 Na2 O26 85.99(15) 2_655 4_565
O7 Na2 O26 105.60(16) . 4_565
O21 Na2 O24 100.14(16) 2_655 .
O7 Na2 O24 85.27(15) . .
O26 Na2 O24 93.05(16) 4_565 .
O21 Na2 O25 87.72(15) 2_655 2_655
O7 Na2 O25 86.18(14) . 2_655
O26 Na2 O25 91.64(16) 4_565 2_655
O24 Na2 O25 171.10(17) . 2_655
O21 Na2 O22 92.76(15) 2_655 .
O7 Na2 O22 77.28(14) . .
O26 Na2 O22 166.87(18) 4_565 .
O24 Na2 O22 74.28(14) . .
O25 Na2 O22 101.38(14) 2_655 .
O21 Na2 W6 24.89(8) 2_655 2_655
O7 Na2 W6 142.17(11) . 2_655
O26 Na2 W6 107.65(13) 4_565 2_655
O24 Na2 W6 110.25(13) . 2_655
O25 Na2 W6 75.40(11) 2_655 2_655
O22 Na2 W6 74.47(10) . 2_655
O21 Na2 Na1 45.02(9) 2_655 4_565
O7 Na2 Na1 145.90(12) . 4_565
O26 Na2 Na1 41.03(12) 4_565 4_565
O24 Na2 Na1 100.56(12) . 4_565
O25 Na2 Na1 87.93(11) 2_655 4_565
O22 Na2 Na1 136.75(13) . 4_565
W6 Na2 Na1 67.19(5) 2_655 4_565
O21 Na2 Sr1 125.56(12) 2_655 .
O7 Na2 Sr1 50.85(9) . .
O26 Na2 Sr1 129.32(13) 4_565 .
O24 Na2 Sr1 47.70(10) . .
O25 Na2 Sr1 123.99(11) 2_655 .
O22 Na2 Sr1 42.95(9) . .
W6 Na2 Sr1 115.01(6) 2_655 .
Na1 Na2 Sr1 147.99(8) 4_565 .
O21 Na2 Sr1 74.66(10) 2_655 2_655
O7 Na2 Sr1 94.05(10) . 2_655
O26 Na2 Sr1 121.03(13) 4_565 2_655
O24 Na2 Sr1 144.45(12) . 2_655
O25 Na2 Sr1 34.06(9) 2_655 2_655
O22 Na2 Sr1 70.95(10) . 2_655
W6 Na2 Sr1 53.06(3) 2_655 2_655
Na1 Na2 Sr1 99.61(6) 4_565 2_655
Sr1 Na2 Sr1 106.33(5) . 2_655
O28 Na3 O6 162.0(2) . 3_666
O28 Na3 O29 114.0(2) . .
O6 Na3 O29 76.94(16) 3_666 .
O28 Na3 O30 88.97(19) . .
O6 Na3 O30 83.27(15) 3_666 .
O29 Na3 O30 155.4(2) . .
O28 Na3 O31 89.4(2) . .
O6 Na3 O31 105.78(18) 3_666 .
O29 Na3 O31 87.80(18) . .
O30 Na3 O31 83.60(18) . .
O28 Na3 O18 78.04(17) . .
O6 Na3 O18 87.90(15) 3_666 .
O29 Na3 O18 90.85(16) . .
O30 Na3 O18 103.02(16) . .
O31 Na3 O18 165.54(18) . .
W1 O1 W2 115.13(16) . .
W5 O2 W1 148.09(19) . .
W1 O3 W4 116.17(14) . .
W6 O4 W1 145.10(18) 3_656 .
W2 O5 W4 96.83(12) . .
W2 O5 W1 95.46(12) . .
W4 O5 W1 96.01(10) . .
W1 O6 Na3 149.5(2) . 3_666
W2 O7 Na2 140.65(19) . .
W2 O7 Sr1 126.62(16) . .
Na2 O7 Sr1 89.19(13) . .
W2 O8 W6 135.43(17) . .
W2 O9 W3 124.54(16) . .
W2 O9 W5 139.60(16) . .
W3 O9 W5 94.48(11) . .
W4 O10 W2 118.06(15) . .
W4 O11 W6 138.81(17) 3_656 .
W4 O11 W3 125.01(15) 3_656 .
W6 O11 W3 94.86(12) . .
W3 O12 Sr1 140.07(19) . 2_655
W3 O13 W6 114.69(17) . .
W3 O13 Sr1 147.88(16) . .
W6 O13 Sr1 96.90(12) . .
W3 O14 W5 115.73(15) . .
W3 O14 Na1 106.75(15) . .
W5 O14 Na1 137.50(18) . .
W3 O15 Na1 139.37(19) . 3_756
W3 O15 Na1 96.93(16) . .
Na1 O15 Na1 102.38(14) 3_756 .
W4 O16 W5 138.74(17) . 3_656
W4 O17 Na1 123.34(18) . 3_656
W5 O18 Na3 132.61(16) . .
W5 O19 Sr1 146.85(18) . 2_655
W6 O20 Sr1 114.50(15) . .
W6 O21 Na2 121.00(17) . 2_645
W6 O21 Na1 133.35(19) . 3_756
Na2 O21 Na1 94.63(13) 2_645 3_756
Sr1 O22 Na2 91.25(14) . .
Na2 O24 Sr1 90.97(14) . .
Na2 O25 Sr1 115.59(16) 2_645 .
Na1 O26 Na2 97.82(16) . 4_666

loop_
_geom_bond_atom_site_label_1
_geom_bond_atom_site_label_2
_geom_bond_site_symmetry_2
_geom_bond_distance
W1 O6 . 1.725(3)
W1 O1 . 1.861(3)
W1 O3 . 1.863(3)
W1 O2 . 1.951(3)
W1 O4 . 1.972(3)
W1 O5 . 2.257(3)
W2 O7 . 1.721(4)
W2 O8 . 1.772(3)
W2 O9 . 1.912(3)
W2 O10 . 1.970(3)
W2 O1 . 2.068(3)
W2 O5 . 2.227(3)
W3 O15 . 1.750(3)
W3 O12 . 1.754(4)
W3 O13 . 1.898(3)
W3 O14 . 1.914(3)
W3 O9 . 2.210(3)
W3 O11 . 2.295(3)
W3 Na1 . 3.497(2)
W4 O17 . 1.734(3)
W4 O16 . 1.800(3)
W4 O11 3_656 1.918(3)
W4 O10 . 1.936(3)
W4 O3 . 2.081(3)
W4 O5 . 2.251(3)
W5 O19 . 1.743(4)
W5 O18 . 1.751(3)
W5 O2 . 1.880(3)
W5 O14 . 1.955(3)
W5 O16 3_656 2.195(3)
W5 O9 . 2.253(3)
W6 O21 . 1.743(3)
W6 O20 . 1.755(3)
W6 O4 3_656 1.868(3)
W6 O13 . 1.993(3)
W6 O11 . 2.152(3)
W6 O8 . 2.207(3)
W6 Na2 2_645 3.550(2)
W6 Sr1 . 3.6631(5)
Sr1 O22 . 2.503(4)
Sr1 O20 . 2.569(4)
Sr1 O19 2_645 2.604(4)
Sr1 O23 . 2.604(4)
Sr1 O12 2_645 2.633(3)
Sr1 O24 . 2.717(4)
Sr1 O25 . 2.763(4)
Sr1 O13 . 2.843(3)
Sr1 O7 . 2.849(3)
Sr1 Na2 . 3.673(2)
Sr1 Na2 2_645 4.450(2)
Na1 O15 3_756 2.337(4)
Na1 O26 . 2.369(5)
Na1 O14 . 2.427(4)
Na1 O21 3_756 2.537(4)
Na1 O27 . 2.565(6)
Na1 O17 3_656 2.795(4)
Na1 O15 . 2.824(4)
Na1 Na2 4_666 3.576(3)
Na1 Na1 3_756 4.033(5)
Na2 O21 2_655 2.323(4)
Na2 O7 . 2.359(4)
Na2 O26 4_565 2.375(4)
Na2 O24 . 2.426(5)
Na2 O25 2_655 2.493(5)
Na2 O22 . 2.634(5)
Na2 W6 2_655 3.550(2)
Na2 Na1 4_565 3.576(3)
Na2 Sr1 2_655 4.450(2)
Na3 O28 . 2.340(6)
Na3 O6 3_666 2.366(4)
Na3 O29 . 2.419(5)
Na3 O30 . 2.424(5)
Na3 O31 . 2.550(6)
Na3 O18 . 2.636(5)
O4 W6 3_656 1.868(3)
O6 Na3 3_666 2.366(4)
O11 W4 3_656 1.918(3)
O12 Sr1 2_655 2.633(3)
O15 Na1 3_756 2.337(4)
O16 W5 3_656 2.195(3)
O17 Na1 3_656 2.795(4)
O19 Sr1 2_655 2.604(4)
O21 Na2 2_645 2.323(4)
O21 Na1 3_756 2.537(4)
O25 Na2 2_645 2.493(5)
O26 Na2 4_666 2.375(4)
